data_7205412
loop_
_publ_author_name
'Zhang, Liang'
'Ren, Zhi-Gang'
'Li, Hong-Xi'
'Lang, Jian-Ping'

_publ_section_title
;
 Cleaving the framework of CuX with a tetrapyrazolyl-based ligand to
 construct [CuX]n-based coordination polymers
;
_journal_issue 5
_journal_name_full CrystEngComm
_journal_page_first 1400
_journal_paper_doi 10.1039/c0ce00513d
_journal_volume 13
_journal_year 2011
_chemical_formula_moiety 'C25 H32 Cu3 N12'
_chemical_formula_sum 'C25 H32 Cu3 N12'
_chemical_formula_weight 691.25
_chemical_name_systematic
;
?
;
_space_group_IT_number 13
_symmetry_cell_setting monoclinic
_symmetry_space_group_name_Hall '-P 2yac'
_symmetry_space_group_name_H-M 'P 1 2/n 1'
_atom_sites_solution_hydrogens geom
_atom_sites_solution_primary direct
_atom_sites_solution_secondary difmap
_audit_creation_method SHELXL-97
_cell_angle_alpha 90.00
_cell_angle_beta 97.05(3)
_cell_angle_gamma 90.00
_cell_formula_units_Z 2
_cell_length_a 11.738(2)
_cell_length_b 7.8457(16)
_cell_length_c 15.623(3)
_cell_measurement_reflns_used 6935
_cell_measurement_temperature 293(2)
_cell_measurement_theta_max 27.4816
_cell_measurement_theta_min 3.1305
_cell_volume 1427.9(5)
_computing_structure_refinement 'SHELXL-97 (Sheldrick, 1997)'
_computing_structure_solution 'SHELXS-97 (Sheldrick, 1990)'
_diffrn_ambient_temperature 293(2)
_diffrn_measured_fraction_theta_full 0.990
_diffrn_measured_fraction_theta_max 0.990
_diffrn_measurement_device_type 'Rigaku Mercury'
_diffrn_measurement_method dtprofit.ref
_diffrn_radiation_monochromator graphite
_diffrn_radiation_source 'fine-focus sealed tube'
_diffrn_radiation_type MoK\a
_diffrn_radiation_wavelength 0.71073
_diffrn_reflns_av_R_equivalents 0.0220
_diffrn_reflns_av_sigmaI/netI 0.0299
_diffrn_reflns_limit_h_max 15
_diffrn_reflns_limit_h_min -12
_diffrn_reflns_limit_k_max 9
_diffrn_reflns_limit_k_min -10
_diffrn_reflns_limit_l_max 20
_diffrn_reflns_limit_l_min -16
_diffrn_reflns_number 7906
_diffrn_reflns_theta_full 27.48
_diffrn_reflns_theta_max 27.48
_diffrn_reflns_theta_min 3.13
_diffrn_standards_decay_% 0
_diffrn_standards_interval_count 0
_diffrn_standards_interval_time 0
_diffrn_standards_number 0
_exptl_absorpt_coefficient_mu 2.253
_exptl_absorpt_correction_T_max 0.7287
_exptl_absorpt_correction_T_min 0.4815
_exptl_absorpt_correction_type multi-scan
_exptl_absorpt_process_details 'Jacobson, R. (1998) Private communication.'
_exptl_crystal_colour Yellow
_exptl_crystal_density_diffrn 1.608
_exptl_crystal_density_method 'not measured'
_exptl_crystal_description Prism
_exptl_crystal_F_000 706
_exptl_crystal_size_max 0.38
_exptl_crystal_size_mid 0.25
_exptl_crystal_size_min 0.15
_refine_diff_density_max 0.683
_refine_diff_density_min -0.701
_refine_diff_density_rms 0.116
_refine_ls_extinction_method none
_refine_ls_goodness_of_fit_ref 1.007
_refine_ls_hydrogen_treatment constr
_refine_ls_matrix_type full
_refine_ls_number_parameters 187
_refine_ls_number_reflns 3252
_refine_ls_number_restraints 0
_refine_ls_restrained_S_all 1.007
_refine_ls_R_factor_all 0.0456
_refine_ls_R_factor_gt 0.0372
_refine_ls_shift/su_max 0.000
_refine_ls_shift/su_mean 0.000
_refine_ls_structure_factor_coef Fsqd
_refine_ls_weighting_details 'calc w=1/[\s^2^(Fo^2^)+(0.0786P)^2^+0.0000P] where P=(Fo^2^+2Fc^2^)/3'
_refine_ls_weighting_scheme calc
_refine_ls_wR_factor_gt 0.1047
_refine_ls_wR_factor_ref 0.1108
_reflns_number_gt 2810
_reflns_number_total 3252
_reflns_threshold_expression >2sigma(I)
_cod_data_source_file C0CE00513D.TXT
_cod_data_source_block 6
_cod_original_cell_volume 1428.0(5)
_cod_original_sg_symbol_Hall ' -P 2yac'
_cod_original_sg_symbol_H-M 'P 2/n'
_cod_database_code 7205412

loop_
_symmetry_equiv_pos_as_xyz
'x, y, z'
'-x+1/2, y, -z+1/2'
'-x, -y, -z'
'x-1/2, -y, z-1/2'

loop_
_atom_site_label
_atom_site_type_symbol
_atom_site_fract_x
_atom_site_fract_y
_atom_site_fract_z
_atom_site_U_iso_or_equiv
_atom_site_adp_type
_atom_site_occupancy
_atom_site_symmetry_multiplicity
_atom_site_calc_flag
_atom_site_refinement_flags
_atom_site_disorder_assembly
_atom_site_disorder_group
Cu1 Cu 0.96168(2) 0.59605(4) 0.236342(19) 0.02792(13) Uani 1 1 d . . .
N1 N 1.16219(17) 0.5632(2) 0.38451(12) 0.0233(4) Uani 1 1 d . . .
C1 C 1.3045(3) 0.5022(4) 0.51337(18) 0.0423(7) Uani 1 1 d . . .
H1A H 1.3692 0.5614 0.4955 0.063 Uiso 1 1 calc R . .
H1B H 1.3075 0.3844 0.4973 0.063 Uiso 1 1 calc R . .
H1C H 1.3066 0.5110 0.5748 0.063 Uiso 1 1 calc R . .
Cu2 Cu 1.0000 1.0000 0.0000 0.03149(15) Uani 1 2 d S . .
N2 N 1.05999(16) 0.6439(2) 0.35973(12) 0.0227(4) Uani 1 1 d . . .
C2 C 1.1963(2) 0.5798(3) 0.47077(16) 0.0290(5) Uani 1 1 d . . .
N3 N 1.13670(16) 0.3165(2) 0.29423(12) 0.0220(4) Uani 1 1 d . . .
C3 C 1.1143(2) 0.6752(4) 0.50201(16) 0.0351(6) Uani 1 1 d . . .
H3 H 1.1134 0.7093 0.5589 0.042 Uiso 1 1 calc R . .
N4 N 1.03617(16) 0.3479(3) 0.24203(13) 0.0234(4) Uani 1 1 d . . .
C4 C 1.0312(2) 0.7125(3) 0.43249(16) 0.0288(5) Uani 1 1 d . . .
N5 N 0.99643(19) 0.7384(3) 0.13944(16) 0.0356(5) Uani 1 1 d . . .
C5 C 0.9225(2) 0.8103(4) 0.4331(2) 0.0402(6) Uani 1 1 d . . .
H5A H 0.9378 0.9298 0.4281 0.060 Uiso 1 1 calc R . .
H5B H 0.8914 0.7891 0.4861 0.060 Uiso 1 1 calc R . .
H5C H 0.8682 0.7749 0.3854 0.060 Uiso 1 1 calc R . .
C6 C 1.2447(2) 0.0769(3) 0.37615(18) 0.0352(6) Uani 1 1 d . . .
H6A H 1.3144 0.1058 0.3531 0.053 Uiso 1 1 calc R . .
H6B H 1.2373 -0.0448 0.3784 0.053 Uiso 1 1 calc R . .
H6C H 1.2470 0.1230 0.4333 0.053 Uiso 1 1 calc R . .
N6 N 0.79902(19) 0.5825(3) 0.24902(15) 0.0349(5) Uani 1 1 d . . .
C7 C 1.1449(2) 0.1494(3) 0.31999(15) 0.0261(5) Uani 1 1 d . . .
C8 C 1.0485(2) 0.0718(3) 0.28147(17) 0.0302(5) Uani 1 1 d . . .
H8 H 1.0295 -0.0427 0.2859 0.036 Uiso 1 1 calc R . .
C9 C 0.9830(2) 0.1967(3) 0.23373(15) 0.0259(5) Uani 1 1 d . . .
C10 C 0.8699(2) 0.1752(3) 0.1796(2) 0.0364(6) Uani 1 1 d . . .
H10A H 0.8188 0.2643 0.1926 0.055 Uiso 1 1 calc R . .
H10B H 0.8377 0.0666 0.1917 0.055 Uiso 1 1 calc R . .
H10C H 0.8806 0.1807 0.1197 0.055 Uiso 1 1 calc R . .
C11 C 1.21352(18) 0.4568(3) 0.32325(14) 0.0219(4) Uani 1 1 d . . .
H11 H 1.2832 0.4065 0.3541 0.026 Uiso 1 1 calc R . .
C12 C 0.9999(2) 0.8327(3) 0.08297(14) 0.0249(5) Uani 1 1 d . . .
C13 C 1.2500 0.5640(4) 0.2500 0.0197(6) Uani 1 2 d S . .
H13A H 1.1866 0.6368 0.2274 0.024 Uiso 0.50 1 calc PR . .
H13B H 1.3134 0.6368 0.2726 0.024 Uiso 0.50 1 calc PR . .

loop_
_atom_site_aniso_label
_atom_site_aniso_U_11
_atom_site_aniso_U_22
_atom_site_aniso_U_33
_atom_site_aniso_U_23
_atom_site_aniso_U_13
_atom_site_aniso_U_12
Cu1 0.02191(18) 0.0280(2) 0.0327(2) 0.00151(11) -0.00109(13) 0.00278(11)
N1 0.0227(9) 0.0278(9) 0.0191(9) 0.0005(8) 0.0018(7) 0.0020(8)
C1 0.0436(16) 0.0540(18) 0.0254(13) 0.0010(13) -0.0111(12) 0.0017(14)
Cu2 0.0368(3) 0.0308(2) 0.0264(2) 0.00648(17) 0.00200(18) -0.00563(18)
N2 0.0213(9) 0.0252(9) 0.0220(9) 0.0010(8) 0.0047(8) 0.0018(8)
C2 0.0342(13) 0.0308(12) 0.0209(11) 0.0000(10) -0.0007(10) -0.0019(10)
N3 0.0208(9) 0.0205(9) 0.0248(9) 0.0027(8) 0.0036(7) -0.0003(8)
C3 0.0463(15) 0.0385(14) 0.0215(12) -0.0052(10) 0.0077(11) 0.0006(12)
N4 0.0198(9) 0.0239(9) 0.0264(10) -0.0006(8) 0.0016(7) 0.0000(8)
C4 0.0321(12) 0.0284(12) 0.0278(12) -0.0049(10) 0.0117(10) -0.0041(10)
N5 0.0309(11) 0.0368(11) 0.0388(12) -0.0041(10) 0.0032(9) -0.0051(9)
C5 0.0351(14) 0.0421(15) 0.0460(16) -0.0084(13) 0.0161(12) 0.0040(13)
C6 0.0379(15) 0.0317(13) 0.0361(14) 0.0109(11) 0.0050(12) 0.0099(11)
N6 0.0281(10) 0.0423(12) 0.0344(12) 0.0009(10) 0.0045(9) -0.0007(9)
C7 0.0318(12) 0.0219(11) 0.0260(11) 0.0039(9) 0.0091(10) 0.0050(10)
C8 0.0374(14) 0.0205(11) 0.0342(13) 0.0025(10) 0.0108(11) -0.0008(10)
C9 0.0256(11) 0.0236(11) 0.0296(12) -0.0024(9) 0.0073(9) -0.0016(10)
C10 0.0273(12) 0.0314(13) 0.0493(16) -0.0054(12) 0.0001(12) -0.0063(11)
C11 0.0184(10) 0.0251(11) 0.0218(11) 0.0000(9) 0.0011(8) 0.0015(9)
C12 0.0291(12) 0.0238(11) 0.0217(11) 0.0055(9) 0.0020(9) -0.0049(9)
C13 0.0174(14) 0.0199(14) 0.0220(15) 0.000 0.0027(12) 0.000

loop_
_atom_type_symbol
_atom_type_description
_atom_type_scat_dispersion_real
_atom_type_scat_dispersion_imag
_atom_type_scat_source
C C 0.0033 0.0016 'International Tables Vol C Tables 4.2.6.8 and 6.1.1.4'
H H 0.0000 0.0000 'International Tables Vol C Tables 4.2.6.8 and 6.1.1.4'
N N 0.0061 0.0033 'International Tables Vol C Tables 4.2.6.8 and 6.1.1.4'
Cu Cu 0.3201 1.2651 'International Tables Vol C Tables 4.2.6.8 and 6.1.1.4'

loop_
_geom_angle_atom_site_label_1
_geom_angle_atom_site_label_2
_geom_angle_atom_site_label_3
_geom_angle
_geom_angle_site_symmetry_1
_geom_angle_site_symmetry_3
_geom_angle_publ_flag
N6 Cu1 N5 114.11(10) . . ?
N6 Cu1 N4 110.39(9) . . ?
N5 Cu1 N4 115.38(9) . . ?
N6 Cu1 N2 110.05(9) . . ?
N5 Cu1 N2 116.84(9) . . ?
N4 Cu1 N2 87.12(7) . . ?
C2 N1 N2 112.1(2) . . ?
C2 N1 C11 127.5(2) . . ?
N2 N1 C11 119.88(18) . . ?
C2 C1 H1A 109.5 . . ?
C2 C1 H1B 109.5 . . ?
H1A C1 H1B 109.5 . . ?
C2 C1 H1C 109.5 . . ?
H1A C1 H1C 109.5 . . ?
H1B C1 H1C 109.5 . . ?
C12 Cu2 C12 180.00(10) 3_775 . ?
C4 N2 N1 104.44(19) . . ?
C4 N2 Cu1 131.83(16) . . ?
N1 N2 Cu1 121.80(14) . . ?
C3 C2 N1 105.8(2) . . ?
C3 C2 C1 131.9(2) . . ?
N1 C2 C1 122.2(2) . . ?
N4 N3 C7 111.71(18) . . ?
N4 N3 C11 120.22(18) . . ?
C7 N3 C11 127.7(2) . . ?
C2 C3 C4 107.1(2) . . ?
C2 C3 H3 126.5 . . ?
C4 C3 H3 126.5 . . ?
C9 N4 N3 104.79(18) . . ?
C9 N4 Cu1 128.40(15) . . ?
N3 N4 Cu1 120.47(14) . . ?
N2 C4 C3 110.6(2) . . ?
N2 C4 C5 121.2(2) . . ?
C3 C4 C5 128.2(2) . . ?
C12 N5 Cu1 169.2(2) . . ?
C4 C5 H5A 109.5 . . ?
C4 C5 H5B 109.5 . . ?
H5A C5 H5B 109.5 . . ?
C4 C5 H5C 109.5 . . ?
H5A C5 H5C 109.5 . . ?
H5B C5 H5C 109.5 . . ?
C7 C6 H6A 109.5 . . ?
C7 C6 H6B 109.5 . . ?
H6A C6 H6B 109.5 . . ?
C7 C6 H6C 109.5 . . ?
H6A C6 H6C 109.5 . . ?
H6B C6 H6C 109.5 . . ?
N6 N6 Cu1 174.7(3) 2_655 . ?
C8 C7 N3 105.9(2) . . ?
C8 C7 C6 130.0(2) . . ?
N3 C7 C6 124.1(2) . . ?
C7 C8 C9 107.1(2) . . ?
C7 C8 H8 126.4 . . ?
C9 C8 H8 126.4 . . ?
N4 C9 C8 110.4(2) . . ?
N4 C9 C10 121.7(2) . . ?
C8 C9 C10 127.8(2) . . ?
C9 C10 H10A 109.5 . . ?
C9 C10 H10B 109.5 . . ?
H10A C10 H10B 109.5 . . ?
C9 C10 H10C 109.5 . . ?
H10A C10 H10C 109.5 . . ?
H10B C10 H10C 109.5 . . ?
N1 C11 N3 110.32(17) . . ?
N1 C11 C13 110.75(19) . . ?
N3 C11 C13 113.75(18) . . ?
N1 C11 H11 107.2 . . ?
N3 C11 H11 107.2 . . ?
C13 C11 H11 107.2 . . ?
N5 C12 Cu2 174.1(2) . . ?
C11 C13 C11 113.0(3) 2_755 . ?
C11 C13 H13A 109.0 2_755 . ?
C11 C13 H13A 109.0 . . ?
C11 C13 H13B 109.0 2_755 . ?
C11 C13 H13B 109.0 . . ?
H13A C13 H13B 107.8 . . ?

loop_
_geom_bond_atom_site_label_1
_geom_bond_atom_site_label_2
_geom_bond_distance
_geom_bond_site_symmetry_2
_geom_bond_publ_flag
Cu1 N6 1.946(2) . ?
Cu1 N5 1.964(2) . ?
Cu1 N4 2.132(2) . ?
Cu1 N2 2.155(2) . ?
N1 C2 1.364(3) . ?
N1 N2 1.369(3) . ?
N1 C11 1.455(3) . ?
C1 C2 1.489(4) . ?
C1 H1A 0.9600 . ?
C1 H1B 0.9600 . ?
C1 H1C 0.9600 . ?
Cu2 C12 1.845(2) 3_775 ?
Cu2 C12 1.845(2) . ?
N2 C4 1.338(3) . ?
C2 C3 1.357(4) . ?
N3 N4 1.372(3) . ?
N3 C7 1.372(3) . ?
N3 C11 1.459(3) . ?
C3 C4 1.399(4) . ?
C3 H3 0.9300 . ?
N4 C9 1.340(3) . ?
C4 C5 1.490(4) . ?
N5 C12 1.156(3) . ?
C5 H5A 0.9600 . ?
C5 H5B 0.9600 . ?
C5 H5C 0.9600 . ?
C6 C7 1.488(3) . ?
C6 H6A 0.9600 . ?
C6 H6B 0.9600 . ?
C6 H6C 0.9600 . ?
N6 N6 1.155(4) 2_655 ?
C7 C8 1.359(4) . ?
C8 C9 1.402(4) . ?
C8 H8 0.9300 . ?
C9 C10 1.493(3) . ?
C10 H10A 0.9600 . ?
C10 H10B 0.9600 . ?
C10 H10C 0.9600 . ?
C11 C13 1.523(3) . ?
C11 H11 0.9800 . ?
C13 C11 1.523(3) 2_755 ?
C13 H13A 0.9700 . ?
C13 H13B 0.9700 . ?

loop_
_geom_torsion_atom_site_label_1
_geom_torsion_atom_site_label_2
_geom_torsion_atom_site_label_3
_geom_torsion_atom_site_label_4
_geom_torsion
_geom_torsion_site_symmetry_1
_geom_torsion_site_symmetry_2
_geom_torsion_site_symmetry_3
_geom_torsion_site_symmetry_4
_geom_torsion_publ_flag
C2 N1 N2 C4 0.4(2) . . . . ?
C11 N1 N2 C4 173.0(2) . . . . ?
C2 N1 N2 Cu1 -165.50(16) . . . . ?
C11 N1 N2 Cu1 7.1(3) . . . . ?
N6 Cu1 N2 C4 -22.6(2) . . . . ?
N5 Cu1 N2 C4 109.6(2) . . . . ?
N4 Cu1 N2 C4 -133.3(2) . . . . ?
N6 Cu1 N2 N1 138.90(16) . . . . ?
N5 Cu1 N2 N1 -88.88(18) . . . . ?
N4 Cu1 N2 N1 28.22(16) . . . . ?
N2 N1 C2 C3 -0.6(3) . . . . ?
C11 N1 C2 C3 -172.5(2) . . . . ?
N2 N1 C2 C1 179.6(2) . . . . ?
C11 N1 C2 C1 7.7(4) . . . . ?
N1 C2 C3 C4 0.5(3) . . . . ?
C1 C2 C3 C4 -179.7(3) . . . . ?
C7 N3 N4 C9 -1.6(3) . . . . ?
C11 N3 N4 C9 -175.05(19) . . . . ?
C7 N3 N4 Cu1 152.68(15) . . . . ?
C11 N3 N4 Cu1 -20.8(3) . . . . ?
N6 Cu1 N4 C9 16.0(2) . . . . ?
N5 Cu1 N4 C9 -115.2(2) . . . . ?
N2 Cu1 N4 C9 126.4(2) . . . . ?
N6 Cu1 N4 N3 -131.57(16) . . . . ?
N5 Cu1 N4 N3 97.23(17) . . . . ?
N2 Cu1 N4 N3 -21.23(16) . . . . ?
N1 N2 C4 C3 -0.1(3) . . . . ?
Cu1 N2 C4 C3 163.80(18) . . . . ?
N1 N2 C4 C5 -179.0(2) . . . . ?
Cu1 N2 C4 C5 -15.1(4) . . . . ?
C2 C3 C4 N2 -0.3(3) . . . . ?
C2 C3 C4 C5 178.5(3) . . . . ?
N6 Cu1 N5 C12 18.2(12) . . . . ?
N4 Cu1 N5 C12 147.6(11) . . . . ?
N2 Cu1 N5 C12 -112.1(11) . . . . ?
N5 Cu1 N6 N6 1(2) . . . 2_655 ?
N4 Cu1 N6 N6 -131(2) . . . 2_655 ?
N2 Cu1 N6 N6 134(2) . . . 2_655 ?
N4 N3 C7 C8 1.5(3) . . . . ?
C11 N3 C7 C8 174.4(2) . . . . ?
N4 N3 C7 C6 179.3(2) . . . . ?
C11 N3 C7 C6 -7.8(4) . . . . ?
N3 C7 C8 C9 -0.8(3) . . . . ?
C6 C7 C8 C9 -178.4(2) . . . . ?
N3 N4 C9 C8 1.0(3) . . . . ?
Cu1 N4 C9 C8 -150.45(17) . . . . ?
N3 N4 C9 C10 -178.8(2) . . . . ?
Cu1 N4 C9 C10 29.7(3) . . . . ?
C7 C8 C9 N4 -0.1(3) . . . . ?
C7 C8 C9 C10 179.7(2) . . . . ?
C2 N1 C11 N3 110.7(3) . . . . ?
N2 N1 C11 N3 -60.6(3) . . . . ?
C2 N1 C11 C13 -122.4(2) . . . . ?
N2 N1 C11 C13 66.2(2) . . . . ?
N4 N3 C11 N1 69.6(2) . . . . ?
C7 N3 C11 N1 -102.7(2) . . . . ?
N4 N3 C11 C13 -55.5(3) . . . . ?
C7 N3 C11 C13 132.1(2) . . . . ?
Cu1 N5 C12 Cu2 48(3) . . . . ?
C12 Cu2 C12 N5 -70(100) 3_775 . . . ?
N1 C11 C13 C11 -170.76(19) . . . 2_755 ?
N3 C11 C13 C11 -45.84(13) . . . 2_755 ?
